data_4336704
loop_
_publ_author_name
'Femke F. B. J. Janssen'
'Laurens C. J. M. Peters'
'Paul P. J. Schlebos'
'Jan M. M. Smits'
'Ren\'e de Gelder'
'Alan E. Rowan'

_publ_contact_author
;
        F.F.B.J. Janssen
        Institute for Molecules and Materials
        Radboud University Nijmegen
        Heyendaalseweg 135
        6525 AJ  Nijmegen
        The Netherlands
;
_publ_contact_author_email femke.janssen@science.ru.nl
_publ_contact_author_fax '031 024 3553450'
_publ_contact_author_phone '031 024 3652022'
_publ_section_title
;
 Uncorrelated Dynamical Processes in Tetranuclear Carboxylate Clusters
 Studied by Variable-Temperature 1H NMR Spectroscopy.
;
_journal_name_full 'Inorganic Chemistry'
_journal_page_first 13004
_journal_page_last 13013
_journal_paper_doi 10.1021/ic401522v
_journal_volume 52
_journal_year 2013
_chemical_formula_sum 'C53 H58 N6 O15 Zn4'
_chemical_formula_weight 1280.53
_chemical_name_systematic
;
 ?
;
_space_group_IT_number 14
_symmetry_cell_setting monoclinic
_symmetry_space_group_name_Hall '-P 2yn'
_symmetry_space_group_name_H-M 'P 1 21/n 1'
_atom_sites_solution_hydrogens geom
_atom_sites_solution_primary direct
_atom_sites_solution_secondary difmap
_audit_creation_date 2006-07-27
_audit_creation_method 'SHELXL, adapted and expanded'
_cell_angle_alpha 90.00
_cell_angle_beta 103.818(10)
_cell_angle_gamma 90.00
_cell_formula_units_Z 4
_cell_length_a 11.3022(16)
_cell_length_b 22.274(4)
_cell_length_c 21.923(3)
_cell_measurement_reflns_used 887
_cell_measurement_temperature 98(2)
_cell_measurement_theta_max 27.500
_cell_measurement_theta_min 2.060
_cell_volume 5359.3(14)
_computing_data_collection
;
Nonius "Collect" program suite (Nonius, 1999)
;
_computing_data_reduction
;
Nonius "EvalCCD" program suite (Duisenberg, 1998)
;
_computing_molecular_graphics
;
PLATON (Spek, 2003)
;
_computing_structure_refinement 'SHELXL-97 (Sheldrick, 1997)'
_computing_structure_solution
;
DIRDIF (Beurskens et al., 1996),
PATTY (Beurskens et al., 1987)
;
_diffrn_ambient_temperature 98(2)
_diffrn_detector_area_resol_mean 18.4
_diffrn_measured_fraction_theta_full 0.956
_diffrn_measured_fraction_theta_max 0.946
_diffrn_measurement_device 'Nonius KappaCCD'
_diffrn_measurement_method 'area detector \f and \w scan'
_diffrn_radiation_monochromator graphite
_diffrn_radiation_source 'fine-focus sealed tube'
_diffrn_radiation_type MoK\a
_diffrn_radiation_wavelength 0.71073
_diffrn_reflns_av_R_equivalents 0.0293
_diffrn_reflns_av_sigmaI/netI 0.0350
_diffrn_reflns_limit_h_max 14
_diffrn_reflns_limit_h_min -14
_diffrn_reflns_limit_k_max 27
_diffrn_reflns_limit_k_min -28
_diffrn_reflns_limit_l_max 28
_diffrn_reflns_limit_l_min -28
_diffrn_reflns_number 78861
_diffrn_reflns_theta_full 25.00
_diffrn_reflns_theta_max 27.50
_diffrn_reflns_theta_min 2.06
_diffrn_standards_decay_% 0.000
_diffrn_standards_interval_time 0
_diffrn_standards_number 0
_exptl_absorpt_coefficient_mu 1.843
_exptl_absorpt_correction_T_max 0.746
_exptl_absorpt_correction_T_min 0.678
_exptl_absorpt_correction_type multi-scan
_exptl_absorpt_process_details 'SADABS multi-scan (Sheldrick, 1996)'
_exptl_crystal_colour 'translucent yellow-brown'
_exptl_crystal_density_diffrn 1.587
_exptl_crystal_description 'regular fragment'
_exptl_crystal_F_000 2632
_exptl_crystal_size_max 0.24
_exptl_crystal_size_mid 0.21
_exptl_crystal_size_min 0.14
_refine_diff_density_max 0.944
_refine_diff_density_min -0.615
_refine_diff_density_rms 0.156
_refine_ls_extinction_method none
_refine_ls_goodness_of_fit_all 1.133
_refine_ls_goodness_of_fit_ref 1.133
_refine_ls_hydrogen_treatment constr
_refine_ls_matrix_type full
_refine_ls_number_parameters 697
_refine_ls_number_reflns 11948
_refine_ls_number_restraints 0
_refine_ls_restrained_S_all 1.133
_refine_ls_R_factor_all 0.0536
_refine_ls_R_factor_gt 0.0381
_refine_ls_R_factor_obs 0.0381
_refine_ls_shift/esd_max 0.001
_refine_ls_shift/esd_mean 0.000
_refine_ls_shift/su_max 0.001
_refine_ls_shift/su_mean 0.000
_refine_ls_structure_factor_coef Fsqd
_refine_ls_weighting_details
;
w=1/[\s^2^(Fo^2^)+(0.0448P)^2^+8.6209P] where P=(Fo^2^+2Fc^2^)/3
;
_refine_ls_weighting_scheme calc
_refine_ls_wR_factor_all 0.1005
_refine_ls_wR_factor_gt 0.0951
_refine_ls_wR_factor_obs 0.0951
_refine_ls_wR_factor_ref 0.1005
_reflns_number_gt 9867
_reflns_number_observed 9867
_reflns_number_total 11948
_reflns_observed_criterion >2sigma(I)
_reflns_threshold_expression >2sigma(I)
_cod_data_source_file ic401522v_si_001_2.cif
_cod_data_source_block FEM90A
_cod_original_cell_volume 5359.2(15)
_cod_original_sg_symbol_H-M 'P 21/n'
_cod_database_code 4336704

loop_
_symmetry_equiv_pos_as_xyz
'x, y, z'
'-x+1/2, y+1/2, -z+1/2'
'-x, -y, -z'
'x-1/2, -y-1/2, z-1/2'

loop_
_atom_site_label
_atom_site_type_symbol
_atom_site_fract_x
_atom_site_fract_y
_atom_site_fract_z
_atom_site_U_iso_or_equiv
_atom_site_adp_type
_atom_site_occupancy
_atom_site_calc_flag
_atom_site_refinement_flags
Zn1 Zn 0.22327(3) 0.224260(14) 0.153328(14) 0.01160(8) Uani 1 d .
Zn2 Zn -0.03067(3) 0.257534(14) 0.199822(15) 0.01251(8) Uani 1 d .
Zn3 Zn 0.12789(3) 0.143903(14) 0.256957(14) 0.01195(8) Uani 1 d .
Zn4 Zn -0.02626(3) 0.163430(14) 0.086400(14) 0.01145(8) Uani 1 d .
C1 C 0.2212(3) 0.26874(12) 0.28403(12) 0.0121(5) Uani 1 d .
C2 C 0.2095(3) 0.33013(13) 0.28978(13) 0.0151(6) Uani 1 d .
H2 H 0.1490 0.3515 0.2602 0.018 Uiso 1 calc R
C3 C 0.2868(3) 0.36042(14) 0.33917(14) 0.0202(6) Uani 1 d .
H3 H 0.2802 0.4027 0.3425 0.024 Uiso 1 calc R
C4 C 0.3740(3) 0.32936(14) 0.38377(14) 0.0192(6) Uani 1 d .
H4 H 0.4248 0.3503 0.4179 0.023 Uiso 1 calc R
C5 C 0.3863(3) 0.26790(13) 0.37806(13) 0.0169(6) Uani 1 d .
H5 H 0.4456 0.2465 0.4083 0.020 Uiso 1 calc R
C6 C 0.3115(3) 0.23755(13) 0.32798(13) 0.0147(6) Uani 1 d .
C7 C 0.3958(3) 0.13826(13) 0.32973(13) 0.0144(6) Uani 1 d .
C8 C 0.5283(3) 0.15308(14) 0.35168(15) 0.0214(7) Uani 1 d .
H8A H 0.5414 0.1952 0.3420 0.032 Uiso 1 calc R
H8B H 0.5755 0.1271 0.3303 0.032 Uiso 1 calc R
H8C H 0.5547 0.1467 0.3971 0.032 Uiso 1 calc R
C9 C 0.3571(3) 0.07442(13) 0.31715(13) 0.0149(6) Uani 1 d .
C10 C 0.4341(3) 0.02515(14) 0.33221(13) 0.0182(6) Uani 1 d .
H10 H 0.5185 0.0304 0.3506 0.022 Uiso 1 calc R
C11 C 0.3847(3) -0.03173(14) 0.31968(14) 0.0202(6) Uani 1 d .
H11 H 0.4356 -0.0661 0.3287 0.024 Uiso 1 calc R
C12 C 0.2615(3) -0.03825(13) 0.29406(14) 0.0190(6) Uani 1 d .
H12 H 0.2262 -0.0770 0.2863 0.023 Uiso 1 calc R
C13 C 0.1900(3) 0.01302(13) 0.27982(13) 0.0145(6) Uani 1 d .
C14 C 0.0541(3) 0.01286(13) 0.25415(13) 0.0161(6) Uani 1 d .
C15 C -0.0085(3) -0.04677(14) 0.24670(15) 0.0219(7) Uani 1 d .
H15A H -0.0178 -0.0607 0.2877 0.033 Uiso 1 calc R
H15B H 0.0403 -0.0758 0.2297 0.033 Uiso 1 calc R
H15C H -0.0890 -0.0428 0.2179 0.033 Uiso 1 calc R
C16 C -0.1188(3) 0.07956(13) 0.22656(13) 0.0144(6) Uani 1 d .
C17 C -0.2091(3) 0.04753(14) 0.24653(14) 0.0192(6) Uani 1 d .
H17 H -0.1891 0.0107 0.2684 0.023 Uiso 1 calc R
C18 C -0.3271(3) 0.06892(15) 0.23477(15) 0.0230(7) Uani 1 d .
H18 H -0.3884 0.0464 0.2476 0.028 Uiso 1 calc R
C19 C -0.3560(3) 0.12364(14) 0.20410(15) 0.0209(6) Uani 1 d .
H19 H -0.4370 0.1385 0.1962 0.025 Uiso 1 calc R
C20 C -0.2672(3) 0.15642(13) 0.18501(14) 0.0175(6) Uani 1 d .
H20 H -0.2879 0.1938 0.1643 0.021 Uiso 1 calc R
C21 C -0.1483(3) 0.13546(13) 0.19578(13) 0.0141(6) Uani 1 d .
C22 C 0.0079(3) 0.29502(13) 0.07318(13) 0.0141(6) Uani 1 d .
C23 C 0.0765(3) 0.34695(13) 0.07211(14) 0.0180(6) Uani 1 d .
H23 H 0.1539 0.3513 0.1006 0.022 Uiso 1 calc R
C24 C 0.0317(3) 0.39203(14) 0.02964(14) 0.0233(7) Uani 1 d .
H24 H 0.0783 0.4275 0.0295 0.028 Uiso 1 calc R
C25 C -0.0809(3) 0.38624(14) -0.01295(14) 0.0235(7) Uani 1 d .
H25 H -0.1113 0.4178 -0.0415 0.028 Uiso 1 calc R
C26 C -0.1485(3) 0.33418(14) -0.01345(14) 0.0218(7) Uani 1 d .
H26 H -0.2242 0.3295 -0.0433 0.026 Uiso 1 calc R
C27 C -0.1049(3) 0.28850(13) 0.03012(13) 0.0160(6) Uani 1 d .
C28 C -0.2723(3) 0.21997(15) 0.02080(16) 0.0241(7) Uani 1 d .
C29 C -0.3752(4) 0.26317(19) -0.0006(3) 0.0596(15) Uani 1 d .
H29A H -0.3495 0.3034 0.0154 0.089 Uiso 1 calc R
H29B H -0.4451 0.2504 0.0155 0.089 Uiso 1 calc R
H29C H -0.3986 0.2640 -0.0466 0.089 Uiso 1 calc R
C30 C -0.3004(3) 0.15577(14) 0.03047(14) 0.0207(6) Uani 1 d .
C31 C -0.4169(3) 0.13200(15) 0.02344(15) 0.0242(7) Uani 1 d .
H31 H -0.4868 0.1565 0.0091 0.029 Uiso 1 calc R
C32 C -0.4289(3) 0.07239(15) 0.03758(14) 0.0229(7) Uani 1 d .
H32 H -0.5077 0.0557 0.0338 0.027 Uiso 1 calc R
C33 C -0.3261(3) 0.03677(14) 0.05729(14) 0.0192(6) Uani 1 d .
H33 H -0.3331 -0.0045 0.0668 0.023 Uiso 1 calc R
C34 C -0.2120(3) 0.06329(13) 0.06271(12) 0.0146(6) Uani 1 d .
C35 C -0.0931(3) 0.03102(13) 0.08157(13) 0.0150(6) Uani 1 d .
C36 C -0.0938(3) -0.03579(13) 0.08704(14) 0.0189(6) Uani 1 d .
H36A H -0.1050 -0.0537 0.0452 0.028 Uiso 1 calc R
H36B H -0.1608 -0.0482 0.1056 0.028 Uiso 1 calc R
H36C H -0.0162 -0.0493 0.1139 0.028 Uiso 1 calc R
C37 C 0.1238(3) 0.04781(12) 0.10530(12) 0.0125(5) Uani 1 d .
C38 C 0.1688(3) -0.00206(13) 0.07961(13) 0.0150(6) Uani 1 d .
H38 H 0.1139 -0.0284 0.0526 0.018 Uiso 1 calc R
C39 C 0.2931(3) -0.01346(13) 0.09319(14) 0.0178(6) Uani 1 d .
H39 H 0.3235 -0.0473 0.0754 0.021 Uiso 1 calc R
C40 C 0.3723(3) 0.02488(13) 0.13288(14) 0.0176(6) Uani 1 d .
H40 H 0.4571 0.0163 0.1436 0.021 Uiso 1 calc R
C41 C 0.3296(3) 0.07541(13) 0.15706(13) 0.0150(6) Uani 1 d .
H41 H 0.3855 0.1016 0.1837 0.018 Uiso 1 calc R
C42 C 0.2055(3) 0.08857(12) 0.14290(12) 0.0115(5) Uani 1 d .
C43 C -0.0523(3) 0.20564(13) 0.32102(13) 0.0165(6) Uani 1 d .
C44 C -0.1348(3) 0.19512(16) 0.36476(16) 0.0267(7) Uani 1 d .
H44A H -0.2029 0.1693 0.3441 0.040 Uiso 1 calc R
H44B H -0.1665 0.2337 0.3755 0.040 Uiso 1 calc R
H44C H -0.0888 0.1756 0.4032 0.040 Uiso 1 calc R
C45 C 0.1786(3) 0.18779(13) 0.02097(13) 0.0154(6) Uani 1 d .
C46 C 0.2186(3) 0.18635(18) -0.04001(15) 0.0303(8) Uani 1 d .
H46A H 0.2742 0.1525 -0.0395 0.045 Uiso 1 calc R
H46B H 0.2605 0.2239 -0.0449 0.045 Uiso 1 calc R
H46C H 0.1471 0.1817 -0.0752 0.045 Uiso 1 calc R
C47 C -0.1642(3) 0.34540(14) 0.16412(15) 0.0199(6) Uani 1 d .
C48 C -0.2362(3) 0.40147(17) 0.1450(2) 0.0399(10) Uani 1 d .
H48A H -0.2204 0.4166 0.1057 0.060 Uiso 1 calc R
H48B H -0.2121 0.4319 0.1779 0.060 Uiso 1 calc R
H48C H -0.3232 0.3927 0.1388 0.060 Uiso 1 calc R
C49 C 0.4275(3) 0.26935(13) 0.20196(13) 0.0159(6) Uani 1 d .
C50 C 0.5526(3) 0.29227(15) 0.23300(16) 0.0241(7) Uani 1 d .
H50A H 0.5494 0.3140 0.2714 0.036 Uiso 1 calc R
H50B H 0.5808 0.3194 0.2042 0.036 Uiso 1 calc R
H50C H 0.6090 0.2583 0.2436 0.036 Uiso 1 calc R
N1 N 0.3062(2) 0.17517(10) 0.31855(11) 0.0142(5) Uani 1 d .
N2 N 0.2385(2) 0.06747(11) 0.29057(11) 0.0139(5) Uani 1 d .
N3 N 0.0061(2) 0.06528(11) 0.24286(11) 0.0137(5) Uani 1 d .
N4 N -0.1590(2) 0.23225(11) 0.03403(11) 0.0152(5) Uani 1 d .
N5 N -0.2019(2) 0.12110(11) 0.04995(11) 0.0156(5) Uani 1 d .
N6 N 0.0006(2) 0.06557(10) 0.09097(10) 0.0124(5) Uani 1 d .
O1 O 0.15084(17) 0.23752(8) 0.23579(8) 0.0116(4) Uani 1 d .
O2 O -0.06102(17) 0.16786(8) 0.17895(9) 0.0126(4) Uani 1 d .
O3 O 0.04529(18) 0.25191(8) 0.11670(9) 0.0127(4) Uani 1 d .
O4 O 0.16209(17) 0.13825(8) 0.16436(9) 0.0113(4) Uani 1 d .
O5 O 0.03371(19) 0.16944(9) 0.32345(9) 0.0174(4) Uani 1 d .
O6 O -0.07843(19) 0.24974(9) 0.28378(10) 0.0187(4) Uani 1 d .
O7 O 0.07704(18) 0.16431(9) 0.02110(9) 0.0152(4) Uani 1 d .
O8 O 0.25170(19) 0.21174(9) 0.06688(9) 0.0171(4) Uani 1 d .
O9 O -0.05334(19) 0.35002(9) 0.19389(10) 0.0192(4) Uani 1 d .
O10 O -0.2110(2) 0.29473(10) 0.15023(11) 0.0226(5) Uani 1 d .
O11 O 0.40293(18) 0.21443(9) 0.20496(9) 0.0165(4) Uani 1 d .
O12 O 0.34529(19) 0.30520(9) 0.17325(10) 0.0197(4) Uani 1 d .
C51 C 0.9013(8) 0.1400(3) 0.5456(3) 0.116(3) Uani 1 d .
H51A H 0.8487 0.1752 0.5437 0.174 Uiso 1 calc R
H51B H 0.8698 0.1144 0.5089 0.174 Uiso 1 calc R
H51C H 0.9841 0.1530 0.5456 0.174 Uiso 1 calc R
O13 O 0.9032(3) 0.10757(12) 0.60054(14) 0.0413(7) Uani 1 d .
H13 H 0.8844 0.1304 0.6272 0.062 Uiso 1 calc R
C52 C 0.4071(4) 0.1055(2) 0.8360(2) 0.0507(12) Uani 1 d .
H52A H 0.4562 0.1073 0.8047 0.076 Uiso 1 calc R
H52B H 0.3771 0.0644 0.8382 0.076 Uiso 1 calc R
H52C H 0.4572 0.1172 0.8771 0.076 Uiso 1 calc R
O14 O 0.3085(3) 0.14460(13) 0.81860(17) 0.0502(8) Uani 1 d .
H14 H 0.3300 0.1754 0.8019 0.075 Uiso 1 calc R

loop_
_atom_site_aniso_label
_atom_site_aniso_U_11
_atom_site_aniso_U_22
_atom_site_aniso_U_33
_atom_site_aniso_U_23
_atom_site_aniso_U_13
_atom_site_aniso_U_12
Zn1 0.00964(17) 0.01229(16) 0.01237(15) -0.00096(12) 0.00166(12) -0.00151(12)
Zn2 0.01061(17) 0.01182(16) 0.01504(16) -0.00218(12) 0.00294(12) 0.00051(12)
Zn3 0.01218(17) 0.01156(16) 0.01252(15) -0.00035(12) 0.00378(12) -0.00016(12)
Zn4 0.00982(17) 0.01178(16) 0.01220(15) -0.00164(12) 0.00151(12) -0.00068(12)
C1 0.0097(14) 0.0150(14) 0.0121(12) -0.0030(10) 0.0037(10) -0.0041(10)
C2 0.0145(15) 0.0133(14) 0.0156(13) -0.0013(11) 0.0000(11) 0.0017(11)
C3 0.0223(17) 0.0160(15) 0.0211(15) -0.0085(12) 0.0028(12) -0.0020(12)
C4 0.0218(17) 0.0208(15) 0.0136(13) -0.0045(11) 0.0013(12) -0.0073(12)
C5 0.0169(16) 0.0208(15) 0.0124(13) -0.0002(11) 0.0023(11) -0.0030(12)
C6 0.0153(15) 0.0158(14) 0.0147(13) -0.0021(11) 0.0067(11) -0.0022(11)
C7 0.0151(15) 0.0170(14) 0.0111(13) 0.0029(11) 0.0033(10) 0.0013(11)
C8 0.0159(16) 0.0218(16) 0.0258(16) -0.0004(13) 0.0039(12) -0.0015(12)
C9 0.0155(15) 0.0199(15) 0.0101(12) 0.0006(11) 0.0048(11) 0.0024(11)
C10 0.0162(16) 0.0221(16) 0.0160(14) 0.0028(12) 0.0030(11) 0.0018(12)
C11 0.0236(17) 0.0165(15) 0.0196(15) 0.0030(12) 0.0035(12) 0.0066(12)
C12 0.0251(17) 0.0143(14) 0.0173(14) 0.0014(11) 0.0043(12) 0.0002(12)
C13 0.0175(15) 0.0142(14) 0.0127(13) -0.0004(10) 0.0052(11) 0.0002(11)
C14 0.0213(16) 0.0139(14) 0.0139(13) 0.0003(11) 0.0060(11) -0.0026(11)
C15 0.0234(18) 0.0166(15) 0.0248(16) -0.0008(12) 0.0044(13) -0.0014(12)
C16 0.0125(15) 0.0164(14) 0.0145(13) -0.0052(11) 0.0032(11) -0.0015(11)
C17 0.0187(16) 0.0186(15) 0.0219(15) 0.0004(12) 0.0080(12) -0.0041(12)
C18 0.0193(17) 0.0230(16) 0.0302(17) -0.0049(13) 0.0131(13) -0.0075(13)
C19 0.0099(15) 0.0266(17) 0.0275(16) -0.0086(13) 0.0071(12) -0.0044(12)
C20 0.0131(15) 0.0166(15) 0.0225(15) -0.0051(11) 0.0034(12) -0.0016(11)
C21 0.0120(15) 0.0171(14) 0.0137(13) -0.0047(11) 0.0040(11) -0.0043(11)
C22 0.0167(15) 0.0124(13) 0.0137(13) -0.0008(10) 0.0046(11) 0.0036(11)
C23 0.0217(17) 0.0144(14) 0.0182(14) -0.0016(11) 0.0053(12) -0.0002(11)
C24 0.0330(19) 0.0173(15) 0.0216(15) 0.0005(12) 0.0107(14) 0.0017(13)
C25 0.038(2) 0.0168(15) 0.0157(14) 0.0050(12) 0.0075(13) 0.0086(13)
C26 0.0246(18) 0.0203(16) 0.0177(14) -0.0014(12) -0.0002(12) 0.0095(13)
C27 0.0184(16) 0.0141(14) 0.0146(13) -0.0010(11) 0.0021(11) 0.0038(11)
C28 0.0158(17) 0.0209(16) 0.0313(17) -0.0029(13) -0.0027(13) 0.0043(12)
C29 0.016(2) 0.030(2) 0.121(5) 0.008(2) -0.009(2) 0.0050(16)
C30 0.0149(16) 0.0225(16) 0.0222(15) -0.0042(12) -0.0006(12) 0.0017(12)
C31 0.0127(16) 0.0315(18) 0.0263(16) -0.0064(14) 0.0002(12) 0.0001(13)
C32 0.0137(16) 0.0334(18) 0.0209(15) -0.0057(13) 0.0029(12) -0.0065(13)
C33 0.0185(16) 0.0214(16) 0.0177(14) -0.0031(12) 0.0043(12) -0.0064(12)
C34 0.0164(15) 0.0172(14) 0.0095(12) -0.0026(10) 0.0018(11) -0.0044(11)
C35 0.0184(16) 0.0160(14) 0.0106(12) -0.0017(10) 0.0034(11) -0.0014(11)
C36 0.0195(16) 0.0137(14) 0.0231(15) 0.0003(12) 0.0038(12) -0.0043(11)
C37 0.0132(14) 0.0128(13) 0.0112(12) 0.0028(10) 0.0024(10) 0.0004(10)
C38 0.0214(16) 0.0115(14) 0.0127(13) 0.0005(10) 0.0052(11) -0.0010(11)
C39 0.0232(17) 0.0157(14) 0.0176(14) 0.0010(11) 0.0111(12) 0.0047(12)
C40 0.0123(15) 0.0212(15) 0.0204(14) 0.0041(12) 0.0062(11) 0.0028(11)
C41 0.0133(15) 0.0154(14) 0.0165(13) -0.0015(11) 0.0040(11) -0.0013(11)
C42 0.0144(15) 0.0118(13) 0.0101(12) 0.0018(10) 0.0067(10) 0.0010(10)
C43 0.0171(16) 0.0188(15) 0.0141(13) -0.0080(11) 0.0045(11) -0.0047(11)
C44 0.0254(18) 0.0342(19) 0.0245(16) -0.0031(14) 0.0138(14) -0.0010(14)
C45 0.0184(16) 0.0131(14) 0.0158(14) 0.0008(11) 0.0057(11) 0.0001(11)
C46 0.031(2) 0.047(2) 0.0167(15) -0.0062(14) 0.0134(14) -0.0177(16)
C47 0.0165(17) 0.0213(16) 0.0238(15) -0.0027(12) 0.0086(12) 0.0022(12)
C48 0.026(2) 0.0254(19) 0.065(3) 0.0012(18) 0.0040(18) 0.0108(15)
C49 0.0138(15) 0.0191(15) 0.0155(13) -0.0035(11) 0.0050(11) -0.0006(11)
C50 0.0149(16) 0.0212(16) 0.0339(18) -0.0028(13) 0.0009(13) -0.0027(12)
N1 0.0180(13) 0.0111(12) 0.0132(11) 0.0011(9) 0.0031(9) -0.0004(9)
N2 0.0161(13) 0.0137(12) 0.0123(11) 0.0011(9) 0.0042(9) 0.0006(9)
N3 0.0147(13) 0.0154(12) 0.0120(11) -0.0008(9) 0.0053(9) -0.0010(9)
N4 0.0148(13) 0.0153(12) 0.0135(11) -0.0014(9) -0.0006(9) 0.0019(9)
N5 0.0121(13) 0.0172(12) 0.0162(12) -0.0032(9) 0.0010(9) -0.0012(9)
N6 0.0131(12) 0.0148(12) 0.0086(10) -0.0020(9) 0.0013(9) 0.0002(9)
O1 0.0112(10) 0.0121(9) 0.0104(9) -0.0030(7) 0.0005(7) -0.0018(7)
O2 0.0101(10) 0.0128(10) 0.0157(9) -0.0018(8) 0.0047(8) -0.0022(7)
O3 0.0119(10) 0.0130(10) 0.0127(9) 0.0006(7) 0.0020(7) 0.0002(7)
O4 0.0108(10) 0.0104(9) 0.0135(9) -0.0019(7) 0.0048(7) -0.0001(7)
O5 0.0181(11) 0.0203(11) 0.0151(10) -0.0024(8) 0.0065(8) -0.0011(9)
O6 0.0199(12) 0.0183(11) 0.0198(10) -0.0041(8) 0.0087(9) 0.0008(8)
O7 0.0148(11) 0.0173(10) 0.0139(9) 0.0005(8) 0.0042(8) -0.0012(8)
O8 0.0152(11) 0.0231(11) 0.0134(10) -0.0011(8) 0.0040(8) -0.0035(8)
O9 0.0163(11) 0.0158(11) 0.0255(11) -0.0019(8) 0.0051(9) 0.0018(8)
O10 0.0191(12) 0.0196(11) 0.0306(12) -0.0055(9) 0.0085(9) -0.0026(9)
O11 0.0136(11) 0.0179(11) 0.0176(10) -0.0030(8) 0.0033(8) -0.0015(8)
O12 0.0138(11) 0.0209(11) 0.0234(11) 0.0010(9) 0.0023(8) 0.0005(8)
C51 0.209(9) 0.063(4) 0.128(6) 0.025(4) 0.144(7) 0.033(5)
O13 0.0497(18) 0.0267(14) 0.0512(17) -0.0046(12) 0.0195(14) 0.0047(12)
C52 0.061(3) 0.048(3) 0.049(3) 0.026(2) 0.026(2) 0.019(2)
O14 0.0422(18) 0.0387(17) 0.079(2) 0.0227(16) 0.0335(16) 0.0075(13)

loop_
_atom_type_symbol
_atom_type_description
_atom_type_scat_dispersion_real
_atom_type_scat_dispersion_imag
_atom_type_scat_source
C C 0.0033 0.0016 'International Tables Vol C Tables 4.2.6.8 and 6.1.1.4'
H H 0.0000 0.0000 'International Tables Vol C Tables 4.2.6.8 and 6.1.1.4'
N N 0.0061 0.0033 'International Tables Vol C Tables 4.2.6.8 and 6.1.1.4'
O O 0.0106 0.0060 'International Tables Vol C Tables 4.2.6.8 and 6.1.1.4'
Zn Zn 0.2839 1.4301 'International Tables Vol C Tables 4.2.6.8 and 6.1.1.4'

loop_
_geom_angle_atom_site_label_1
_geom_angle_atom_site_label_2
_geom_angle_atom_site_label_3
_geom_angle
_geom_angle_publ_flag
O8 Zn1 O4 96.57(8) y
O8 Zn1 O3 91.99(8) y
O4 Zn1 O3 90.00(8) y
O8 Zn1 O11 98.19(8) y
O4 Zn1 O11 98.53(8) y
O3 Zn1 O11 165.84(8) y
O8 Zn1 O1 167.47(8) y
O4 Zn1 O1 79.98(7) y
O3 Zn1 O1 76.04(7) y
O11 Zn1 O1 94.25(8) y
O8 Zn1 O12 93.75(8) y
O4 Zn1 O12 157.78(8) y
O3 Zn1 O12 109.29(8) y
O11 Zn1 O12 60.43(8) y
O1 Zn1 O12 93.72(7) y
O8 Zn1 C49 96.76(9) y
O4 Zn1 C49 128.29(9) y
O3 Zn1 C49 138.98(9) y
O11 Zn1 C49 30.05(9) y
O1 Zn1 C49 94.77(8) y
O12 Zn1 C49 30.38(8) y
O8 Zn1 Zn4 80.15(6) y
O4 Zn1 Zn4 51.02(5) y
O3 Zn1 Zn4 43.21(5) y
O11 Zn1 Zn4 148.50(6) y
O1 Zn1 Zn4 88.44(5) y
O12 Zn1 Zn4 150.79(5) y
C49 Zn1 Zn4 176.54(6) y
O6 Zn2 O2 92.97(8) y
O6 Zn2 O1 95.15(8) y
O2 Zn2 O1 88.45(7) y
O6 Zn2 O9 94.90(8) y
O2 Zn2 O9 159.53(8) y
O1 Zn2 O9 109.57(8) y
O6 Zn2 O3 168.97(8) y
O2 Zn2 O3 80.66(7) y
O1 Zn2 O3 75.80(7) y
O9 Zn2 O3 94.10(8) y
O6 Zn2 O10 93.64(8) y
O2 Zn2 O10 99.67(8) y
O1 Zn2 O10 167.71(8) y
O9 Zn2 O10 61.02(8) y
O3 Zn2 O10 96.29(8) y
O6 Zn2 C47 94.57(9) y
O2 Zn2 C47 129.68(9) y
O1 Zn2 C47 139.93(9) y
O9 Zn2 C47 30.78(9) y
O3 Zn2 C47 96.43(9) y
O10 Zn2 C47 30.25(9) y
O5 Zn3 N2 109.36(9) y
O5 Zn3 O4 155.76(8) y
N2 Zn3 O4 93.24(8) y
O5 Zn3 O1 89.67(8) y
N2 Zn3 O1 138.70(8) y
O4 Zn3 O1 78.30(7) y
O5 Zn3 N3 84.76(8) y
N2 Zn3 N3 73.09(9) y
O4 Zn3 N3 93.89(8) y
O1 Zn3 N3 146.96(8) y
O5 Zn3 N1 91.71(8) y
N2 Zn3 N1 70.95(9) y
O4 Zn3 N1 104.26(8) y
O1 Zn3 N1 72.23(8) y
N3 Zn3 N1 140.32(9) y
O5 Zn3 O2 85.59(7) y
N2 Zn3 O2 138.90(8) y
O4 Zn3 O2 71.27(7) y
O1 Zn3 O2 76.71(7) y
N3 Zn3 O2 70.41(8) y
N1 Zn3 O2 148.83(8) y
O7 Zn4 O2 156.44(8) y
O7 Zn4 N5 111.72(9) y
O2 Zn4 N5 90.58(8) y
O7 Zn4 O3 88.42(8) y
O2 Zn4 O3 79.01(7) y
N5 Zn4 O3 138.36(8) y
O7 Zn4 N6 86.90(8) y
O2 Zn4 N6 93.24(8) y
N5 Zn4 N6 71.96(9) y
O3 Zn4 N6 147.94(8) y
O7 Zn4 N4 93.34(8) y
O2 Zn4 N4 101.48(8) y
N5 Zn4 N4 70.71(9) y
O3 Zn4 N4 72.13(8) y
N6 Zn4 N4 139.80(9) y
O7 Zn4 O4 86.82(7) y
O2 Zn4 O4 71.24(7) y
N5 Zn4 O4 136.19(8) y
O3 Zn4 O4 78.29(7) y
N6 Zn4 O4 69.80(7) y
N4 Zn4 O4 150.39(8) y
O7 Zn4 Zn1 74.11(6) y
O2 Zn4 Zn1 83.48(5) y
N5 Zn4 Zn1 174.04(6) y
O3 Zn4 Zn1 40.78(5) y
N6 Zn4 Zn1 107.81(6) y
N4 Zn4 Zn1 110.87(6) y
O4 Zn4 Zn1 40.96(4) y
O1 C1 C2 121.9(3) y
O1 C1 C6 118.4(2) y
C2 C1 C6 119.7(3) y
C1 C2 C3 119.6(3) y
C2 C3 C4 120.8(3) y
C5 C4 C3 119.8(3) y
C4 C5 C6 119.8(3) y
C5 C6 N1 126.4(3) y
C5 C6 C1 120.3(3) y
N1 C6 C1 112.9(2) y
N1 C7 C9 113.1(3) y
N1 C7 C8 127.2(3) y
C9 C7 C8 119.7(3) y
N2 C9 C10 121.2(3) y
N2 C9 C7 114.2(2) y
C10 C9 C7 124.6(3) y
C11 C10 C9 118.3(3) y
C12 C11 C10 119.8(3) y
C11 C12 C13 118.8(3) y
N2 C13 C12 121.1(3) y
N2 C13 C14 114.2(2) y
C12 C13 C14 124.7(3) y
N3 C14 C15 128.2(3) y
N3 C14 C13 114.6(3) y
C15 C14 C13 117.2(3) y
C17 C16 N3 124.6(3) y
C17 C16 C21 119.4(3) y
N3 C16 C21 115.3(2) y
C18 C17 C16 120.7(3) y
C17 C18 C19 119.8(3) y
C20 C19 C18 120.3(3) y
C19 C20 C21 120.9(3) y
O2 C21 C20 121.1(3) y
O2 C21 C16 119.9(3) y
C20 C21 C16 119.0(3) y
O3 C22 C23 121.4(3) y
O3 C22 C27 118.9(3) y
C23 C22 C27 119.6(3) y
C24 C23 C22 119.9(3) y
C23 C24 C25 120.9(3) y
C26 C25 C24 119.7(3) y
C25 C26 C27 119.9(3) y
C22 C27 C26 119.9(3) y
C22 C27 N4 113.0(2) y
C26 C27 N4 127.0(3) y
N4 C28 C30 114.2(3) y
N4 C28 C29 126.7(3) y
C30 C28 C29 119.0(3) y
N5 C30 C31 120.5(3) y
N5 C30 C28 114.2(3) y
C31 C30 C28 125.2(3) y
C32 C31 C30 118.9(3) y
C31 C32 C33 120.0(3) y
C32 C33 C34 118.1(3) y
N5 C34 C33 121.1(3) y
N5 C34 C35 114.1(2) y
C33 C34 C35 124.8(3) y
N6 C35 C34 114.2(3) y
N6 C35 C36 127.1(3) y
C34 C35 C36 118.7(3) y
C38 C37 N6 124.7(3) y
C38 C37 C42 119.9(3) y
N6 C37 C42 115.0(2) y
C39 C38 C37 120.4(3) y
C40 C39 C38 119.4(3) y
C41 C40 C39 120.8(3) y
C40 C41 C42 120.8(3) y
O4 C42 C41 121.9(2) y
O4 C42 C37 119.6(2) y
C41 C42 C37 118.5(2) y
O5 C43 O6 125.8(3) y
O5 C43 C44 117.7(3) y
O6 C43 C44 116.5(3) y
O8 C45 O7 126.7(3) y
O8 C45 C46 116.0(3) y
O7 C45 C46 117.3(3) y
O10 C47 O9 120.3(3) y
O10 C47 C48 121.0(3) y
O9 C47 C48 118.7(3) y
O10 C47 Zn2 63.62(16) y
O9 C47 Zn2 56.72(15) y
C48 C47 Zn2 175.4(2) y
O11 C49 O12 119.4(3) y
O11 C49 C50 120.1(3) y
O12 C49 C50 120.5(3) y
O11 C49 Zn1 56.05(14) y
O12 C49 Zn1 63.37(15) y
C50 C49 Zn1 176.1(2) y
C7 N1 C6 127.1(3) y
C7 N1 Zn3 117.99(19) y
C6 N1 Zn3 113.26(18) y
C13 N2 C9 120.7(2) y
C13 N2 Zn3 118.94(19) y
C9 N2 Zn3 120.07(19) y
C14 N3 C16 127.2(3) y
C14 N3 Zn3 118.3(2) y
C16 N3 Zn3 114.28(18) y
C28 N4 C27 127.3(3) y
C28 N4 Zn4 118.7(2) y
C27 N4 Zn4 113.01(18) y
C34 N5 C30 121.3(3) y
C34 N5 Zn4 117.45(19) y
C30 N5 Zn4 119.0(2) y
C35 N6 C37 126.9(2) y
C35 N6 Zn4 119.1(2) y
C37 N6 Zn4 113.99(17) y
C1 O1 Zn2 122.18(17) y
C1 O1 Zn3 113.92(16) y
Zn2 O1 Zn3 97.52(8) y
C1 O1 Zn1 116.84(16) y
Zn2 O1 Zn1 104.41(8) y
Zn3 O1 Zn1 97.78(7) y
C21 O2 Zn2 123.66(17) y
C21 O2 Zn4 122.96(16) y
Zn2 O2 Zn4 101.25(8) y
C21 O2 Zn3 105.41(16) y
Zn2 O2 Zn3 89.14(7) y
Zn4 O2 Zn3 108.76(8) y
C22 O3 Zn1 126.61(18) y
C22 O3 Zn4 113.51(16) y
Zn1 O3 Zn4 96.01(8) y
C22 O3 Zn2 115.36(16) y
Zn1 O3 Zn2 103.36(8) y
Zn4 O3 Zn2 96.58(8) y
C42 O4 Zn1 124.24(16) y
C42 O4 Zn3 122.75(16) y
Zn1 O4 Zn3 101.28(8) y
C42 O4 Zn4 105.85(16) y
Zn1 O4 Zn4 88.02(7) y
Zn3 O4 Zn4 108.72(8) y
C43 O5 Zn3 131.89(19) y
C43 O6 Zn2 125.12(19) y
C45 O7 Zn4 132.44(18) y
C45 O8 Zn1 126.09(19) y
C47 O9 Zn2 92.50(18) y
C47 O10 Zn2 86.13(18) y
C49 O11 Zn1 93.90(17) y
C49 O12 Zn1 86.25(17) y

loop_
_geom_bond_atom_site_label_1
_geom_bond_atom_site_label_2
_geom_bond_distance
_geom_bond_publ_flag
Zn1 O8 2.016(2) y
Zn1 O4 2.0705(19) y
Zn1 O3 2.073(2) y
Zn1 O11 2.087(2) y
Zn1 O1 2.1755(19) y
Zn1 O12 2.248(2) y
Zn1 C49 2.510(3) y
Zn1 Zn4 3.1569(6) y
Zn2 O6 2.045(2) y
Zn2 O2 2.0596(19) y
Zn2 O1 2.0631(19) y
Zn2 O9 2.076(2) y
Zn2 O3 2.1956(19) y
Zn2 O10 2.228(2) y
Zn2 C47 2.481(3) y
Zn3 O5 2.079(2) y
Zn3 N2 2.136(2) y
Zn3 O4 2.1588(19) y
Zn3 O1 2.1652(19) y
Zn3 N3 2.203(2) y
Zn3 N1 2.252(2) y
Zn3 O2 2.454(2) y
Zn4 O7 2.052(2) y
Zn4 O2 2.1591(19) y
Zn4 N5 2.170(2) y
Zn4 O3 2.1732(19) y
Zn4 N6 2.200(2) y
Zn4 N4 2.257(2) y
Zn4 O4 2.4555(19) y
C1 O1 1.354(3) y
C1 C2 1.383(4) y
C1 C6 1.408(4) y
C2 C3 1.393(4) y
C3 C4 1.395(4) y
C4 C5 1.385(4) y
C5 C6 1.391(4) y
C6 N1 1.404(4) y
C7 N1 1.282(4) y
C7 C9 1.494(4) y
C7 C8 1.496(4) y
C9 N2 1.337(4) y
C9 C10 1.391(4) y
C10 C11 1.385(4) y
C11 C12 1.379(4) y
C12 C13 1.391(4) y
C13 N2 1.329(4) y
C13 C14 1.504(4) y
C14 N3 1.286(4) y
C14 C15 1.495(4) y
C16 C17 1.398(4) y
C16 N3 1.408(4) y
C16 C21 1.418(4) y
C17 C18 1.381(5) y
C18 C19 1.393(5) y
C19 C20 1.384(4) y
C20 C21 1.389(4) y
C21 O2 1.343(3) y
C22 O3 1.348(3) y
C22 C23 1.395(4) y
C22 C27 1.402(4) y
C23 C24 1.381(4) y
C24 C25 1.393(5) y
C25 C26 1.387(5) y
C26 C27 1.402(4) y
C27 N4 1.405(4) y
C28 N4 1.274(4) y
C28 C30 1.491(5) y
C28 C29 1.496(5) y
C30 N5 1.339(4) y
C30 C31 1.393(4) y
C31 C32 1.378(5) y
C32 C33 1.388(5) y
C33 C34 1.397(4) y
C34 N5 1.328(4) y
C34 C35 1.493(4) y
C35 N6 1.286(4) y
C35 C36 1.493(4) y
C37 C38 1.395(4) y
C37 N6 1.409(4) y
C37 C42 1.411(4) y
C38 C39 1.388(4) y
C39 C40 1.384(4) y
C40 C41 1.379(4) y
C41 C42 1.394(4) y
C42 O4 1.340(3) y
C43 O5 1.255(4) y
C43 O6 1.266(4) y
C43 C44 1.507(4) y
C45 O8 1.258(3) y
C45 O7 1.262(4) y
C45 C46 1.510(4) y
C47 O10 1.253(4) y
C47 O9 1.271(4) y
C47 C48 1.495(5) y
C49 O11 1.260(4) y
C49 O12 1.272(4) y
C49 C50 1.504(4) y
C51 O13 1.401(6) y
C52 O14 1.394(5) y
